data_1560226
loop_
_publ_author_name
'Wagner, Hannah K.'
'Wadepohl, Hubert'
'Ballmann, Joachim'

_publ_section_title
;
 A 2,2&#x2032;-diphosphinotolane as a versatile precursor for the
 synthesis of P-ylidic mesoionic carbenes via reversible C--P bond
 formation
;
_journal_issue 10
_journal_name_full 'Chemical Science'
_journal_page_first 3693
_journal_page_last 3701
_journal_paper_doi 10.1039/D0SC06128J
_journal_volume 12
_journal_year 2021
_chemical_formula_moiety 'C31 H39 N O3 P2 W, C2 H3 N'
_chemical_formula_sum 'C33 H42 N2 O3 P2 W'
_chemical_formula_weight 760.47
_chemical_properties_physical 'air-sensitive, moisture-sensitive'
_space_group_crystal_system monoclinic
_space_group_IT_number 14
_space_group_name_Hall '-P 2yn'
_space_group_name_H-M_alt 'P 1 21/n 1'
_atom_sites_solution_hydrogens geom
_atom_sites_solution_primary heavy
_atom_sites_solution_secondary difmap
_audit_block_code ba_hw8
_audit_creation_date 2020-04-28
_audit_creation_method
;
encif (version 1.112)

encifer (version_id = 270009.64)

Olex2 1.3
(compiled 2020.01.31 svn.r88ba2a3 for OlexSys, GUI svn.r6032)
;
_audit_update_record
;
2020-10-08 deposited with the CCDC.	2021-01-22 downloaded from the CCDC.
;
_cell_angle_alpha 90
_cell_angle_beta 97.989(12)
_cell_angle_gamma 90
_cell_formula_units_Z 4
_cell_length_a 10.771(5)
_cell_length_b 18.020(9)
_cell_length_c 16.983(8)
_cell_measurement_reflns_used 7613
_cell_measurement_temperature 100(2)
_cell_measurement_theta_max 32.17
_cell_measurement_theta_min 2.22
_cell_volume 3264(3)
_computing_cell_refinement
;
SAINT (see _computing_data_reduction).
Standard uncertainties of the cell constants include systematic error
contributions from Monte Carlo simulations.
;
_computing_data_collection 'SMART-5.631 (Bruker AXS, 2003)'
_computing_data_reduction 'SAINT V8.38A (Bruker AXS, 1997-2013),SADABS-2016_2 (Sheldrick and Bruker AXS, 1997-2014)'
_computing_publication_material 'encif (Wadepohl, 2009-19); encifer (Allen et al., 2004)'
_computing_structure_refinement 'SHELXL 2018/3 (Sheldrick, 2015)'
_computing_structure_solution 'DIRDIF (Beurskens et al., 1999-2008)'
_diffrn_ambient_environment 'perfluoro polyether oil / N~2~'
_diffrn_ambient_temperature 100(1)
_diffrn_detector 'CCD plate'
_diffrn_detector_area_resol_mean 8.19
_diffrn_detector_type CCD-PXL-KAF2
_diffrn_measured_fraction_theta_full 1.000
_diffrn_measured_fraction_theta_max 0.949
_diffrn_measurement_device 'three-circle diffractometer'
_diffrn_measurement_device_type 'Bruker AXS Smart 1000'
_diffrn_measurement_method '\f- and \w-scans'
_diffrn_measurement_specimen_support 'polyimid foil'
_diffrn_radiation_collimation 'monocapillary collimator'
_diffrn_radiation_monochromator graphite
_diffrn_radiation_probe x-ray
_diffrn_radiation_type 'Mo K\a'
_diffrn_radiation_wavelength 0.71073
_diffrn_radiation_xray_symbol K-L~2,3~
_diffrn_reflns_av_R_equivalents 0.0359
_diffrn_reflns_av_unetI/netI 0.0224
_diffrn_reflns_Laue_measured_fraction_full 1.000
_diffrn_reflns_Laue_measured_fraction_max 0.949
_diffrn_reflns_limit_h_max 16
_diffrn_reflns_limit_h_min -15
_diffrn_reflns_limit_k_max 27
_diffrn_reflns_limit_k_min -26
_diffrn_reflns_limit_l_max 25
_diffrn_reflns_limit_l_min -25
_diffrn_reflns_number 83195
_diffrn_reflns_point_group_measured_fraction_full 1.000
_diffrn_reflns_point_group_measured_fraction_max 0.949
_diffrn_reflns_theta_full 25.242
_diffrn_reflns_theta_max 32.475
_diffrn_reflns_theta_min 2.114
_diffrn_source 'sealed X-Ray tube (Mo)'
_diffrn_source_current 40.0
_diffrn_source_power 2.0
_diffrn_source_type 'fine focus tube'
_diffrn_source_voltage 50.0
_diffrn_standards_number 0
_exptl_absorpt_coefficient_mu 3.672
_exptl_absorpt_correction_T_max 0.7464
_exptl_absorpt_correction_T_min 0.6717
_exptl_absorpt_correction_type multi-scan
_exptl_absorpt_process_details
;
multi-scan from symmetry-related measurements (Blessing 1995)
SADABS (see _computing_data_reduction)
;
_exptl_crystal_colour black
_exptl_crystal_density_diffrn 1.547
_exptl_crystal_description block
_exptl_crystal_F_000 1528
_exptl_crystal_size_max 0.100
_exptl_crystal_size_mid 0.100
_exptl_crystal_size_min 0.100
_refine_diff_density_max 1.251
_refine_diff_density_min -0.593
_refine_diff_density_rms 0.102
_refine_ls_extinction_method none
_refine_ls_goodness_of_fit_ref 1.070
_refine_ls_hydrogen_treatment constr
_refine_ls_matrix_type full
_refine_ls_number_parameters 400
_refine_ls_number_reflns 11202
_refine_ls_number_restraints 31
_refine_ls_restrained_S_all 1.069
_refine_ls_R_factor_all 0.0282
_refine_ls_R_factor_gt 0.0206
_refine_ls_shift/su_max 0.000
_refine_ls_shift/su_mean 0.000
_refine_ls_structure_factor_coef Fsqd
_refine_ls_weighting_details 'w=1/[\s^2^(Fo^2^)+(0.0171P)^2^+3.1435P] where P=(Fo^2^+2Fc^2^)/3'
_refine_ls_weighting_scheme calc
_refine_ls_wR_factor_gt 0.0439
_refine_ls_wR_factor_ref 0.0467
_reflns_Friedel_coverage 0.000
_reflns_number_gt 9786
_reflns_number_total 11202
_reflns_threshold_expression 'I > 2\s(I)'
_cod_data_source_file d0sc06128j2.cif
_cod_data_source_block ba_hw8
_cod_depositor_comments 'Adding full bibliography for 1560218--1560233.cif.'
_cod_original_sg_symbol_H-M 'P 21/n'
_cod_database_code 1560226
_audit_block_refno 3252
_audit_block_usercomment HW101
_shelx_space_group_comment
;
The symmetry employed for this shelxl refinement is uniquely defined
by the following loop, which should always be used as a source of
symmetry information in preference to the above space-group names.
They are only intended as comments.
;
_shelx_estimated_absorpt_t_max 0.710
_shelx_estimated_absorpt_t_min 0.710
_shelxl_version_number 2018/3
_olex2_refinement_description
;
1. Fixed Uiso
 At 1.2 times of:
  All C(H) groups
 At 1.5 times of:
  All C(H,H,H) groups, All C(H,H,H,H,H,H) groups
2. Restrained distances
 C21A-C22A \\sim C21B-C22B \\sim C21A-C23 \\sim C21B-C23
 with sigma of 0.02
 C22A-C23 \\sim C22B-C23
 with sigma of 0.04
3. Uiso/Uaniso restraints and constraints
C1 \\sim C2 \\sim C3 \\sim C4 \\sim C5 \\sim C6 \\sim C7 \\sim C8 \\sim C9
\\sim C10 \\sim C11 \\sim C12 \\sim C13 \\sim C14 \\sim C15 \\sim C16 \\sim C17
\\sim C18 \\sim C19 \\sim C20 \\sim C23 \\sim C24 \\sim C25 \\sim C26 \\sim C27
\\sim C28 \\sim C29 \\sim C30 \\sim C31 \\sim C21A \\sim C22A \\sim C21B \\sim
C22B \\sim C51 \\sim C52: within 1A with sigma of 0.01 and sigma for terminal
atoms of 0.01 within 1A
4. Rigid body (RIGU) restrains
 C23, C21A, C22A, C21B, C22B
 with sigma for 1-2 distances of 0.004 and sigma for 1-3 distances of 0.004
5. Others
 Sof(H23D)=Sof(H23F)=Sof(H23E)=Sof(C21B)=Sof(H21B)=Sof(C22B)=Sof(H22D)=
 Sof(H22E)=Sof(H22F)=1-FVAR(1)
 Sof(H23A)=Sof(H23B)=Sof(H23C)=Sof(C21A)=Sof(H21A)=Sof(C22A)=Sof(H22A)=
 Sof(H22B)=Sof(H22C)=FVAR(1)
6.a Ternary CH refined with riding coordinates:
 C15(H15), C18(H18), C24(H24), C21A(H21A), C21B(H21B)
6.b Aromatic/amide H refined with riding coordinates:
 C4(H4), C5(H5), C6(H6), C7(H7), C11(H11), C12(H12), C13(H13), C14(H14)
6.c Idealised Me refined as rotating group:
 C16(H16A,H16B,H16C), C17(H17A,H17B,H17C), C19(H19A,H19B,H19C), C20(H20A,H20B,
 H20C), C23(H23A,H23B,H23C), C23(H23D,H23F,H23E), C25(H25A,H25B,H25C), C26(H26A,
 H26B,H26C), C31(H31A,H31B,H31C), C22A(H22A,H22B,H22C), C22B(H22D,H22E,H22F),
 C52(H52A,H52B,H52C)
;

loop_
_symmetry_equiv_pos_as_xyz
'x, y, z'
'-x+1/2, y+1/2, -z+1/2'
'-x, -y, -z'
'x-1/2, -y-1/2, z-1/2'

loop_
_atom_site_label
_atom_site_type_symbol
_atom_site_fract_x
_atom_site_fract_y
_atom_site_fract_z
_atom_site_U_iso_or_equiv
_atom_site_adp_type
_atom_site_occupancy
_atom_site_site_symmetry_order
_atom_site_calc_flag
_atom_site_refinement_flags_posn
_atom_site_refinement_flags_adp
_atom_site_refinement_flags_occupancy
_atom_site_disorder_assembly
_atom_site_disorder_group
W W 0.11166(2) 0.19313(2) 0.26899(2) 0.01101(2) Uani 1 1 d . . . . .
P1 P 0.28990(4) 0.37027(2) 0.10381(3) 0.00976(7) Uani 1 1 d . . . . .
P2 P -0.07556(4) 0.25514(2) 0.19292(3) 0.01145(8) Uani 1 1 d . . . . .
O27 O -0.01124(16) 0.10732(8) 0.40029(9) 0.0280(3) Uani 1 1 d . . . . .
O28 O 0.09601(16) 0.04321(8) 0.17492(9) 0.0284(3) Uani 1 1 d . . . . .
O29 O 0.37729(17) 0.15120(12) 0.35609(11) 0.0459(5) Uani 1 1 d . . . . .
N30 N 0.13154(15) 0.29618(8) 0.33853(9) 0.0162(3) Uani 1 1 d . . . . .
C1 C 0.17663(15) 0.33503(9) 0.16252(10) 0.0107(3) Uani 1 1 d . . . . .
C2 C 0.19903(15) 0.26072(9) 0.18048(10) 0.0109(3) Uani 1 1 d . . . . .
C3 C 0.29911(16) 0.23065(9) 0.13585(10) 0.0116(3) Uani 1 1 d . . . . .
C4 C 0.34261(17) 0.15727(9) 0.13738(11) 0.0164(3) Uani 1 1 d . . . . .
H4 H 0.312494 0.121976 0.171724 0.020 Uiso 1 1 calc R U . . .
C5 C 0.43028(18) 0.13619(10) 0.08835(12) 0.0204(4) Uani 1 1 d . . . . .
H5 H 0.459603 0.086417 0.089943 0.024 Uiso 1 1 calc R U . . .
C6 C 0.47545(19) 0.18639(10) 0.03738(12) 0.0202(4) Uani 1 1 d . . . . .
H6 H 0.532452 0.170358 0.002940 0.024 Uiso 1 1 calc R U . . .
C7 C 0.43745(17) 0.26024(10) 0.03656(11) 0.0163(3) Uani 1 1 d . . . . .
H7 H 0.469641 0.295485 0.003041 0.020 Uiso 1 1 calc R U . . .
C8 C 0.35108(16) 0.28099(9) 0.08615(10) 0.0118(3) Uani 1 1 d . . . . .
C9 C 0.07589(15) 0.38298(9) 0.18539(10) 0.0107(3) Uani 1 1 d . . . . .
C10 C -0.04503(16) 0.35545(9) 0.19587(10) 0.0113(3) Uani 1 1 d . . . . .
C11 C -0.13672(17) 0.40556(9) 0.21188(11) 0.0155(3) Uani 1 1 d . . . . .
H11 H -0.218194 0.387468 0.216620 0.019 Uiso 1 1 calc R U . . .
C12 C -0.11319(17) 0.48118(10) 0.22118(11) 0.0179(3) Uani 1 1 d . . . . .
H12 H -0.177266 0.513929 0.232919 0.021 Uiso 1 1 calc R U . . .
C13 C 0.00428(18) 0.50801(9) 0.21316(11) 0.0171(3) Uani 1 1 d . . . . .
H13 H 0.022073 0.559394 0.220378 0.020 Uiso 1 1 calc R U . . .
C14 C 0.09672(17) 0.45977(9) 0.19448(11) 0.0144(3) Uani 1 1 d . . . . .
H14 H 0.176447 0.479306 0.187651 0.017 Uiso 1 1 calc R U . . .
C15 C 0.41688(16) 0.42437(10) 0.16024(11) 0.0156(3) Uani 1 1 d . . . . .
H15 H 0.383851 0.474955 0.169831 0.019 Uiso 1 1 calc R U . . .
C16 C 0.52666(17) 0.43293(11) 0.11218(13) 0.0214(4) Uani 1 1 d . . . . .
H16A H 0.565259 0.384352 0.106320 0.032 Uiso 1 1 calc R U . . .
H16B H 0.589078 0.466816 0.140037 0.032 Uiso 1 1 calc R U . . .
H16C H 0.495722 0.453069 0.059497 0.032 Uiso 1 1 calc R U . . .
C17 C 0.4585(2) 0.38784(12) 0.24092(12) 0.0236(4) Uani 1 1 d . . . . .
H17A H 0.386642 0.384060 0.270361 0.035 Uiso 1 1 calc R U . . .
H17B H 0.524162 0.417970 0.271306 0.035 Uiso 1 1 calc R U . . .
H17C H 0.491185 0.338104 0.232773 0.035 Uiso 1 1 calc R U . . .
C18 C 0.23638(16) 0.41624(9) 0.00958(10) 0.0138(3) Uani 1 1 d . . . . .
H18 H 0.304970 0.410808 -0.024095 0.017 Uiso 1 1 calc R U . . .
C19 C 0.2108(2) 0.49959(10) 0.01572(12) 0.0209(4) Uani 1 1 d . . . . .
H19A H 0.140571 0.507282 0.045864 0.031 Uiso 1 1 calc R U . . .
H19B H 0.189647 0.520438 -0.037757 0.031 Uiso 1 1 calc R U . . .
H19C H 0.285692 0.524312 0.042985 0.031 Uiso 1 1 calc R U . . .
C20 C 0.12285(19) 0.37441(12) -0.03276(12) 0.0234(4) Uani 1 1 d . . . . .
H20A H 0.142901 0.321489 -0.035235 0.035 Uiso 1 1 calc R U . . .
H20B H 0.101362 0.393899 -0.086812 0.035 Uiso 1 1 calc R U . . .
H20C H 0.051484 0.381027 -0.003392 0.035 Uiso 1 1 calc R U . . .
C23 C -0.21791(19) 0.28788(11) 0.04309(12) 0.0213(4) Uani 1 1 d D . . . .
H23A H -0.294704 0.265489 0.057274 0.032 Uiso 0.831(7) 1 calc R U P A 1
H23B H -0.220079 0.286569 -0.014777 0.032 Uiso 0.831(7) 1 calc R U P A 1
H23C H -0.211858 0.339473 0.061458 0.032 Uiso 0.831(7) 1 calc R U P A 1
H23D H -0.280185 0.306310 0.075246 0.032 Uiso 0.169(7) 1 calc R U P A 2
H23F H -0.260699 0.268754 -0.007546 0.032 Uiso 0.169(7) 1 calc R U P A 2
H23E H -0.161730 0.328457 0.032845 0.032 Uiso 0.169(7) 1 calc R U P A 2
C24 C -0.22853(17) 0.24562(10) 0.23116(11) 0.0169(3) Uani 1 1 d . . . . .
H24 H -0.291811 0.278197 0.199260 0.020 Uiso 1 1 calc R U . . .
C25 C -0.21731(19) 0.26817(11) 0.31894(12) 0.0230(4) Uani 1 1 d . . . . .
H25A H -0.160248 0.234035 0.351062 0.034 Uiso 1 1 calc R U . . .
H25B H -0.300145 0.266056 0.336500 0.034 Uiso 1 1 calc R U . . .
H25C H -0.184355 0.318828 0.325365 0.034 Uiso 1 1 calc R U . . .
C26 C -0.2729(2) 0.16458(11) 0.22255(16) 0.0313(5) Uani 1 1 d . . . . .
H26A H -0.291828 0.151951 0.166032 0.047 Uiso 1 1 calc R U . . .
H26B H -0.348468 0.158342 0.248035 0.047 Uiso 1 1 calc R U . . .
H26C H -0.206673 0.131783 0.248112 0.047 Uiso 1 1 calc R U . . .
C27 C 0.03239(18) 0.14027(9) 0.35119(11) 0.0174(3) Uani 1 1 d . . . . .
C28 C 0.09967(18) 0.10041(10) 0.20870(11) 0.0177(3) Uani 1 1 d . . . . .
C29 C 0.2780(2) 0.16493(11) 0.32340(12) 0.0227(4) Uani 1 1 d . . . . .
C30 C 0.14388(18) 0.35332(11) 0.36761(11) 0.0200(4) Uani 1 1 d . . . . .
C31 C 0.1551(2) 0.42903(12) 0.39956(14) 0.0317(5) Uani 1 1 d . . . . .
H31A H 0.214554 0.457169 0.372478 0.048 Uiso 1 1 calc R U . . .
H31B H 0.185366 0.427167 0.456681 0.048 Uiso 1 1 calc R U . . .
H31C H 0.072953 0.453320 0.390873 0.048 Uiso 1 1 calc R U . . .
C21A C -0.1036(3) 0.24415(15) 0.08274(16) 0.0158(5) Uani 0.831(7) 1 d D U P A 1
H21A H -0.029406 0.267158 0.062874 0.019 Uiso 0.831(7) 1 calc R U P A 1
C22A C -0.1067(3) 0.16381(15) 0.05414(17) 0.0332(8) Uani 0.831(7) 1 d D . P A 1
H22A H -0.031990 0.137736 0.079784 0.050 Uiso 0.831(7) 1 calc R U P A 1
H22B H -0.108078 0.162787 -0.003665 0.050 Uiso 0.831(7) 1 calc R U P A 1
H22C H -0.181985 0.139304 0.067949 0.050 Uiso 0.831(7) 1 calc R U P A 1
C21B C -0.1435(12) 0.2271(7) 0.0868(7) 0.014(2) Uani 0.169(7) 1 d D U P A 2
H21B H -0.201495 0.184386 0.090732 0.016 Uiso 0.169(7) 1 calc R U P A 2
C22B C -0.0420(10) 0.2012(7) 0.0403(6) 0.021(3) Uani 0.169(7) 1 d D . P A 2
H22D H 0.017480 0.241668 0.036310 0.032 Uiso 0.169(7) 1 calc R U P A 2
H22E H -0.079759 0.186076 -0.013130 0.032 Uiso 0.169(7) 1 calc R U P A 2
H22F H 0.002125 0.158846 0.067572 0.032 Uiso 0.169(7) 1 calc R U P A 2
N51 N 0.8351(3) 0.48784(14) 0.41362(14) 0.0487(6) Uani 1 1 d . . . . .
C51 C 0.7477(3) 0.46122(16) 0.43119(15) 0.0395(6) Uani 1 1 d . . . . .
C52 C 0.6376(3) 0.4266(2) 0.4560(2) 0.0656(10) Uani 1 1 d . . . . .
H52A H 0.562280 0.444055 0.422034 0.098 Uiso 1 1 calc R U . . .
H52B H 0.632311 0.439723 0.511416 0.098 Uiso 1 1 calc R U . . .
H52C H 0.644048 0.372544 0.451260 0.098 Uiso 1 1 calc R U . . .

loop_
_atom_site_aniso_label
_atom_site_aniso_U_11
_atom_site_aniso_U_22
_atom_site_aniso_U_33
_atom_site_aniso_U_23
_atom_site_aniso_U_13
_atom_site_aniso_U_12
W 0.01492(3) 0.00793(3) 0.01085(3) 0.00234(2) 0.00411(2) 0.00331(2)
P1 0.00889(18) 0.00927(16) 0.01119(18) 0.00079(14) 0.00165(14) 0.00086(13)
P2 0.01350(19) 0.00873(17) 0.01250(19) 0.00079(14) 0.00309(15) 0.00144(14)
O27 0.0443(9) 0.0177(6) 0.0267(8) 0.0070(6) 0.0219(7) 0.0043(6)
O28 0.0429(9) 0.0125(6) 0.0314(8) -0.0031(6) 0.0108(7) 0.0008(6)
O29 0.0369(10) 0.0651(13) 0.0312(9) -0.0133(9) -0.0108(7) 0.0349(9)
N30 0.0171(7) 0.0185(7) 0.0130(7) 0.0019(5) 0.0023(5) 0.0034(5)
C1 0.0107(7) 0.0105(6) 0.0115(7) 0.0007(5) 0.0032(6) 0.0008(5)
C2 0.0113(7) 0.0101(6) 0.0115(7) -0.0005(5) 0.0018(6) 0.0025(5)
C3 0.0120(7) 0.0105(7) 0.0125(7) -0.0013(5) 0.0017(6) 0.0015(5)
C4 0.0204(9) 0.0115(7) 0.0183(8) 0.0014(6) 0.0057(7) 0.0035(6)
C5 0.0213(9) 0.0130(7) 0.0283(10) -0.0029(7) 0.0085(7) 0.0040(6)
C6 0.0204(9) 0.0177(8) 0.0248(9) -0.0043(7) 0.0117(7) 0.0042(7)
C7 0.0167(8) 0.0168(8) 0.0168(8) -0.0006(6) 0.0068(6) 0.0010(6)
C8 0.0119(7) 0.0107(6) 0.0128(7) -0.0013(6) 0.0017(6) 0.0014(5)
C9 0.0119(7) 0.0099(6) 0.0108(7) 0.0017(5) 0.0032(6) 0.0017(5)
C10 0.0137(7) 0.0087(6) 0.0121(7) 0.0019(5) 0.0039(6) 0.0012(5)
C11 0.0140(8) 0.0125(7) 0.0211(8) 0.0021(6) 0.0065(6) 0.0031(6)
C12 0.0196(8) 0.0113(7) 0.0244(9) 0.0021(6) 0.0092(7) 0.0058(6)
C13 0.0225(9) 0.0084(7) 0.0215(9) 0.0014(6) 0.0071(7) 0.0028(6)
C14 0.0155(8) 0.0108(7) 0.0181(8) 0.0013(6) 0.0062(6) 0.0011(6)
C15 0.0125(7) 0.0137(7) 0.0199(8) -0.0029(6) -0.0002(6) -0.0004(6)
C16 0.0128(8) 0.0197(8) 0.0316(10) -0.0024(7) 0.0030(7) -0.0028(6)
C17 0.0226(10) 0.0260(9) 0.0196(9) -0.0029(7) -0.0061(7) 0.0013(8)
C18 0.0138(7) 0.0140(7) 0.0137(7) 0.0030(6) 0.0021(6) 0.0003(6)
C19 0.0272(10) 0.0145(8) 0.0205(9) 0.0067(7) 0.0020(7) 0.0031(7)
C20 0.0226(9) 0.0259(9) 0.0192(9) 0.0043(7) -0.0065(7) -0.0035(7)
C23 0.0213(9) 0.0231(9) 0.0179(9) 0.0015(7) -0.0023(7) 0.0018(7)
C24 0.0131(8) 0.0141(7) 0.0246(9) 0.0028(7) 0.0064(7) -0.0006(6)
C25 0.0225(9) 0.0250(9) 0.0237(10) 0.0056(8) 0.0113(8) 0.0042(7)
C26 0.0210(10) 0.0178(9) 0.0559(15) -0.0001(9) 0.0081(10) -0.0076(8)
C27 0.0246(9) 0.0110(7) 0.0179(8) 0.0012(6) 0.0072(7) 0.0047(6)
C28 0.0230(9) 0.0130(7) 0.0184(8) 0.0041(6) 0.0076(7) 0.0028(6)
C29 0.0291(10) 0.0232(9) 0.0158(9) -0.0015(7) 0.0030(7) 0.0135(8)
C30 0.0194(9) 0.0223(9) 0.0186(9) -0.0037(7) 0.0034(7) 0.0017(7)
C31 0.0465(14) 0.0207(9) 0.0292(11) -0.0038(8) 0.0097(10) -0.0036(9)
C21A 0.0175(13) 0.0145(11) 0.0151(11) -0.0006(9) 0.0015(10) -0.0011(9)
C22A 0.049(2) 0.0233(13) 0.0235(13) -0.0084(10) -0.0078(12) 0.0085(13)
C21B 0.018(5) 0.013(5) 0.009(4) 0.000(3) 0.000(4) -0.010(4)
C22B 0.019(5) 0.032(7) 0.011(5) -0.004(4) -0.005(4) 0.005(4)
N51 0.0693(17) 0.0442(13) 0.0361(12) -0.0066(10) 0.0200(12) -0.0123(12)
C51 0.0505(16) 0.0444(14) 0.0243(11) -0.0063(10) 0.0078(11) -0.0006(12)
C52 0.0489(19) 0.106(3) 0.0436(17) -0.0117(19) 0.0122(14) -0.0231(19)

loop_
_atom_type_symbol
_atom_type_description
_atom_type_scat_dispersion_real
_atom_type_scat_dispersion_imag
_atom_type_scat_source
C C 0.0033 0.0016 'International Tables Vol C Tables 4.2.6.8 and 6.1.1.4'
H H 0.0000 0.0000 'International Tables Vol C Tables 4.2.6.8 and 6.1.1.4'
N N 0.0061 0.0033 'International Tables Vol C Tables 4.2.6.8 and 6.1.1.4'
O O 0.0106 0.0060 'International Tables Vol C Tables 4.2.6.8 and 6.1.1.4'
P P 0.1023 0.0942 'International Tables Vol C Tables 4.2.6.8 and 6.1.1.4'
W W -0.8490 6.8722 'International Tables Vol C Tables 4.2.6.8 and 6.1.1.4'

loop_
_geom_angle_atom_site_label_1
_geom_angle_atom_site_label_2
_geom_angle_atom_site_label_3
_geom_angle
_geom_angle_site_symmetry_1
_geom_angle_site_symmetry_3
_geom_angle_publ_flag
N30 W P2 84.92(5) . . ?
N30 W C2 83.25(7) . . ?
C2 W P2 78.13(5) . . ?
C27 W P2 100.57(6) . . ?
C27 W N30 92.70(7) . . ?
C27 W C2 175.82(6) . . ?
C28 W P2 96.98(6) . . ?
C28 W N30 178.06(7) . . ?
C28 W C2 96.69(7) . . ?
C28 W C27 87.39(8) . . ?
C28 W C29 90.85(8) . . ?
C29 W P2 167.16(7) . . ?
C29 W N30 87.21(7) . . ?
C29 W C2 90.88(8) . . ?
C29 W C27 89.91(9) . . ?
C1 P1 C15 114.33(9) . . ?
C1 P1 C18 119.46(8) . . ?
C8 P1 C1 94.01(8) . . ?
C8 P1 C15 107.54(8) . . ?
C8 P1 C18 110.01(8) . . ?
C18 P1 C15 109.78(9) . . ?
C10 P2 W 107.28(6) . . ?
C10 P2 C24 104.18(8) . . ?
C10 P2 C21A 97.78(11) . . ?
C10 P2 C21B 109.2(4) . . ?
C24 P2 W 117.89(7) . . ?
C24 P2 C21A 108.21(12) . . ?
C24 P2 C21B 93.6(4) . . ?
C21A P2 W 118.53(8) . . ?
C21B P2 W 122.9(3) . . ?
C30 N30 W 172.95(15) . . ?
C2 C1 P1 110.65(12) . . ?
C2 C1 C9 128.11(15) . . ?
C9 C1 P1 121.24(12) . . ?
C1 C2 W 126.57(12) . . ?
C1 C2 C3 110.63(14) . . ?
C3 C2 W 122.68(11) . . ?
C4 C3 C2 126.32(15) . . ?
C4 C3 C8 117.35(15) . . ?
C8 C3 C2 116.30(14) . . ?
C3 C4 H4 120.1 . . ?
C5 C4 C3 119.85(16) . . ?
C5 C4 H4 120.1 . . ?
C4 C5 H5 119.3 . . ?
C6 C5 C4 121.34(17) . . ?
C6 C5 H5 119.3 . . ?
C5 C6 H6 119.9 . . ?
C5 C6 C7 120.14(17) . . ?
C7 C6 H6 119.9 . . ?
C6 C7 H7 120.9 . . ?
C8 C7 C6 118.15(17) . . ?
C8 C7 H7 120.9 . . ?
C3 C8 P1 107.12(12) . . ?
C7 C8 P1 129.78(13) . . ?
C7 C8 C3 123.06(16) . . ?
C10 C9 C1 122.98(14) . . ?
C14 C9 C1 119.43(15) . . ?
C14 C9 C10 117.54(15) . . ?
C9 C10 P2 120.11(12) . . ?
C11 C10 P2 120.95(13) . . ?
C11 C10 C9 118.88(15) . . ?
C10 C11 H11 118.8 . . ?
C12 C11 C10 122.31(16) . . ?
C12 C11 H11 118.8 . . ?
C11 C12 H12 120.4 . . ?
C13 C12 C11 119.18(16) . . ?
C13 C12 H12 120.4 . . ?
C12 C13 H13 120.0 . . ?
C12 C13 C14 119.94(16) . . ?
C14 C13 H13 120.0 . . ?
C9 C14 H14 119.0 . . ?
C13 C14 C9 122.10(16) . . ?
C13 C14 H14 119.0 . . ?
P1 C15 H15 108.2 . . ?
C16 C15 P1 110.39(13) . . ?
C16 C15 H15 108.2 . . ?
C17 C15 P1 110.05(13) . . ?
C17 C15 H15 108.2 . . ?
C17 C15 C16 111.60(16) . . ?
C15 C16 H16A 109.5 . . ?
C15 C16 H16B 109.5 . . ?
C15 C16 H16C 109.5 . . ?
H16A C16 H16B 109.5 . . ?
H16A C16 H16C 109.5 . . ?
H16B C16 H16C 109.5 . . ?
C15 C17 H17A 109.5 . . ?
C15 C17 H17B 109.5 . . ?
C15 C17 H17C 109.5 . . ?
H17A C17 H17B 109.5 . . ?
H17A C17 H17C 109.5 . . ?
H17B C17 H17C 109.5 . . ?
P1 C18 H18 106.8 . . ?
C19 C18 P1 115.05(13) . . ?
C19 C18 H18 106.8 . . ?
C20 C18 P1 108.89(12) . . ?
C20 C18 H18 106.8 . . ?
C20 C18 C19 112.04(16) . . ?
C18 C19 H19A 109.5 . . ?
C18 C19 H19B 109.5 . . ?
C18 C19 H19C 109.5 . . ?
H19A C19 H19B 109.5 . . ?
H19A C19 H19C 109.5 . . ?
H19B C19 H19C 109.5 . . ?
C18 C20 H20A 109.5 . . ?
C18 C20 H20B 109.5 . . ?
C18 C20 H20C 109.5 . . ?
H20A C20 H20B 109.5 . . ?
H20A C20 H20C 109.5 . . ?
H20B C20 H20C 109.5 . . ?
H23A C23 H23B 109.5 . . ?
H23A C23 H23C 109.5 . . ?
H23B C23 H23C 109.5 . . ?
H23D C23 H23F 109.5 . . ?
H23D C23 H23E 109.5 . . ?
H23F C23 H23E 109.5 . . ?
C21A C23 H23A 109.5 . . ?
C21A C23 H23B 109.5 . . ?
C21A C23 H23C 109.5 . . ?
C21B C23 H23D 109.5 . . ?
C21B C23 H23F 109.5 . . ?
C21B C23 H23E 109.5 . . ?
P2 C24 H24 109.1 . . ?
C25 C24 P2 111.15(13) . . ?
C25 C24 H24 109.1 . . ?
C25 C24 C26 109.00(17) . . ?
C26 C24 P2 109.45(13) . . ?
C26 C24 H24 109.1 . . ?
C24 C25 H25A 109.5 . . ?
C24 C25 H25B 109.5 . . ?
C24 C25 H25C 109.5 . . ?
H25A C25 H25B 109.5 . . ?
H25A C25 H25C 109.5 . . ?
H25B C25 H25C 109.5 . . ?
C24 C26 H26A 109.5 . . ?
C24 C26 H26B 109.5 . . ?
C24 C26 H26C 109.5 . . ?
H26A C26 H26B 109.5 . . ?
H26A C26 H26C 109.5 . . ?
H26B C26 H26C 109.5 . . ?
O27 C27 W 177.74(16) . . ?
O28 C28 W 177.14(17) . . ?
O29 C29 W 177.3(2) . . ?
N30 C30 C31 175.8(2) . . ?
C30 C31 H31A 109.5 . . ?
C30 C31 H31B 109.5 . . ?
C30 C31 H31C 109.5 . . ?
H31A C31 H31B 109.5 . . ?
H31A C31 H31C 109.5 . . ?
H31B C31 H31C 109.5 . . ?
P2 C21A H21A 105.6 . . ?
C23 C21A P2 113.20(17) . . ?
C23 C21A H21A 105.6 . . ?
C22A C21A P2 114.4(2) . . ?
C22A C21A C23 111.5(2) . . ?
C22A C21A H21A 105.6 . . ?
C21A C22A H22A 109.5 . . ?
C21A C22A H22B 109.5 . . ?
C21A C22A H22C 109.5 . . ?
H22A C22A H22B 109.5 . . ?
H22A C22A H22C 109.5 . . ?
H22B C22A H22C 109.5 . . ?
P2 C21B H21B 107.5 . . ?
C23 C21B P2 112.5(7) . . ?
C23 C21B H21B 107.5 . . ?
C23 C21B C22B 110.2(9) . . ?
C22B C21B P2 111.4(8) . . ?
C22B C21B H21B 107.5 . . ?
C21B C22B H22D 109.5 . . ?
C21B C22B H22E 109.5 . . ?
C21B C22B H22F 109.5 . . ?
H22D C22B H22E 109.5 . . ?
H22D C22B H22F 109.5 . . ?
H22E C22B H22F 109.5 . . ?
N51 C51 C52 178.3(3) . . ?
C51 C52 H52A 109.5 . . ?
C51 C52 H52B 109.5 . . ?
C51 C52 H52C 109.5 . . ?
H52A C52 H52B 109.5 . . ?
H52A C52 H52C 109.5 . . ?
H52B C52 H52C 109.5 . . ?

loop_
_geom_bond_atom_site_label_1
_geom_bond_atom_site_label_2
_geom_bond_distance
_geom_bond_site_symmetry_2
_geom_bond_publ_flag
W P2 2.5019(9) . ?
W N30 2.1952(18) . ?
W C2 2.2410(18) . ?
W C27 1.9790(19) . ?
W C28 1.954(2) . ?
W C29 1.965(2) . ?
P1 C1 1.7955(18) . ?
P1 C8 1.7797(18) . ?
P1 C15 1.8372(18) . ?
P1 C18 1.8229(18) . ?
P2 C10 1.8367(19) . ?
P2 C24 1.8610(19) . ?
P2 C21A 1.864(3) . ?
P2 C21B 1.916(13) . ?
O27 C27 1.174(2) . ?
O28 C28 1.178(2) . ?
O29 C29 1.161(3) . ?
N30 C30 1.142(2) . ?
C1 C2 1.387(2) . ?
C1 C9 1.481(2) . ?
C2 C3 1.502(2) . ?
C3 C4 1.402(2) . ?
C3 C8 1.407(2) . ?
C4 H4 0.9500 . ?
C4 C5 1.396(3) . ?
C5 H5 0.9500 . ?
C5 C6 1.386(3) . ?
C6 H6 0.9500 . ?
C6 C7 1.392(3) . ?
C7 H7 0.9500 . ?
C7 C8 1.390(2) . ?
C9 C10 1.428(2) . ?
C9 C14 1.407(2) . ?
C10 C11 1.393(2) . ?
C11 H11 0.9500 . ?
C11 C12 1.391(2) . ?
C12 H12 0.9500 . ?
C12 C13 1.379(3) . ?
C13 H13 0.9500 . ?
C13 C14 1.391(2) . ?
C14 H14 0.9500 . ?
C15 H15 1.0000 . ?
C15 C16 1.535(3) . ?
C15 C17 1.530(3) . ?
C16 H16A 0.9800 . ?
C16 H16B 0.9800 . ?
C16 H16C 0.9800 . ?
C17 H17A 0.9800 . ?
C17 H17B 0.9800 . ?
C17 H17C 0.9800 . ?
C18 H18 1.0000 . ?
C18 C19 1.533(3) . ?
C18 C20 1.528(3) . ?
C19 H19A 0.9800 . ?
C19 H19B 0.9800 . ?
C19 H19C 0.9800 . ?
C20 H20A 0.9800 . ?
C20 H20B 0.9800 . ?
C20 H20C 0.9800 . ?
C23 H23A 0.9800 . ?
C23 H23B 0.9800 . ?
C23 H23C 0.9800 . ?
C23 H23D 0.9800 . ?
C23 H23F 0.9800 . ?
C23 H23E 0.9800 . ?
C23 C21A 1.536(3) . ?
C23 C21B 1.492(10) . ?
C24 H24 1.0000 . ?
C24 C25 1.534(3) . ?
C24 C26 1.537(3) . ?
C25 H25A 0.9800 . ?
C25 H25B 0.9800 . ?
C25 H25C 0.9800 . ?
C26 H26A 0.9800 . ?
C26 H26B 0.9800 . ?
C26 H26C 0.9800 . ?
C30 C31 1.467(3) . ?
C31 H31A 0.9800 . ?
C31 H31B 0.9800 . ?
C31 H31C 0.9800 . ?
C21A H21A 1.0000 . ?
C21A C22A 1.526(4) . ?
C22A H22A 0.9800 . ?
C22A H22B 0.9800 . ?
C22A H22C 0.9800 . ?
C21B H21B 1.0000 . ?
C21B C22B 1.509(12) . ?
C22B H22D 0.9800 . ?
C22B H22E 0.9800 . ?
C22B H22F 0.9800 . ?
N51 C51 1.133(4) . ?
C51 C52 1.453(4) . ?
C52 H52A 0.9800 . ?
C52 H52B 0.9800 . ?
C52 H52C 0.9800 . ?

loop_
_geom_torsion_atom_site_label_1
_geom_torsion_atom_site_label_2
_geom_torsion_atom_site_label_3
_geom_torsion_atom_site_label_4
_geom_torsion
_geom_torsion_site_symmetry_1
_geom_torsion_site_symmetry_2
_geom_torsion_site_symmetry_3
_geom_torsion_site_symmetry_4
_geom_torsion_publ_flag
W P2 C10 C9 42.08(14) . . . . ?
W P2 C10 C11 -134.95(14) . . . . ?
W P2 C24 C25 52.54(14) . . . . ?
W P2 C24 C26 -67.91(16) . . . . ?
W P2 C21A C23 -177.32(15) . . . . ?
W P2 C21A C22A 53.4(3) . . . . ?
W C2 C3 C4 6.0(2) . . . . ?
W C2 C3 C8 -175.91(12) . . . . ?
P1 C1 C2 W 168.21(9) . . . . ?
P1 C1 C2 C3 -7.92(17) . . . . ?
P1 C1 C9 C10 148.54(14) . . . . ?
P1 C1 C9 C14 -28.9(2) . . . . ?
P2 C10 C11 C12 174.43(14) . . . . ?
C1 P1 C8 C3 -9.85(13) . . . . ?
C1 P1 C8 C7 172.56(17) . . . . ?
C1 P1 C15 C16 163.82(12) . . . . ?
C1 P1 C15 C17 40.19(15) . . . . ?
C1 P1 C18 C19 86.94(15) . . . . ?
C1 P1 C18 C20 -39.77(16) . . . . ?
C1 C2 C3 C4 -177.70(17) . . . . ?
C1 C2 C3 C8 0.4(2) . . . . ?
C1 C9 C10 P2 7.4(2) . . . . ?
C1 C9 C10 C11 -175.48(16) . . . . ?
C1 C9 C14 C13 177.72(16) . . . . ?
C2 C1 C9 C10 -31.1(3) . . . . ?
C2 C1 C9 C14 151.45(17) . . . . ?
C2 C3 C4 C5 175.55(17) . . . . ?
C2 C3 C8 P1 7.24(18) . . . . ?
C2 C3 C8 C7 -174.97(16) . . . . ?
C3 C4 C5 C6 -0.3(3) . . . . ?
C4 C3 C8 P1 -174.48(13) . . . . ?
C4 C3 C8 C7 3.3(3) . . . . ?
C4 C5 C6 C7 2.6(3) . . . . ?
C5 C6 C7 C8 -1.9(3) . . . . ?
C6 C7 C8 P1 176.14(15) . . . . ?
C6 C7 C8 C3 -1.1(3) . . . . ?
C8 P1 C1 C2 10.61(13) . . . . ?
C8 P1 C1 C9 -169.10(14) . . . . ?
C8 P1 C15 C16 60.91(14) . . . . ?
C8 P1 C15 C17 -62.72(15) . . . . ?
C8 P1 C18 C19 -166.13(13) . . . . ?
C8 P1 C18 C20 67.16(15) . . . . ?
C8 C3 C4 C5 -2.5(3) . . . . ?
C9 C1 C2 W -12.1(3) . . . . ?
C9 C1 C2 C3 171.76(16) . . . . ?
C9 C10 C11 C12 -2.6(3) . . . . ?
C10 P2 C24 C25 -66.17(14) . . . . ?
C10 P2 C24 C26 173.38(14) . . . . ?
C10 P2 C21A C23 -62.8(2) . . . . ?
C10 P2 C21A C22A 168.0(2) . . . . ?
C10 C9 C14 C13 0.1(3) . . . . ?
C10 C11 C12 C13 1.0(3) . . . . ?
C11 C12 C13 C14 1.2(3) . . . . ?
C12 C13 C14 C9 -1.8(3) . . . . ?
C14 C9 C10 P2 -175.09(13) . . . . ?
C14 C9 C10 C11 2.0(2) . . . . ?
C15 P1 C1 C2 -100.69(13) . . . . ?
C15 P1 C1 C9 79.60(15) . . . . ?
C15 P1 C8 C3 107.23(13) . . . . ?
C15 P1 C8 C7 -70.35(19) . . . . ?
C15 P1 C18 C19 -47.98(16) . . . . ?
C15 P1 C18 C20 -174.68(13) . . . . ?
C18 P1 C1 C2 126.31(12) . . . . ?
C18 P1 C1 C9 -53.40(16) . . . . ?
C18 P1 C8 C3 -133.24(12) . . . . ?
C18 P1 C8 C7 49.18(19) . . . . ?
C18 P1 C15 C16 -58.76(15) . . . . ?
C18 P1 C15 C17 177.60(13) . . . . ?
C24 P2 C10 C9 167.81(14) . . . . ?
C24 P2 C10 C11 -9.22(17) . . . . ?
C24 P2 C21A C23 45.0(2) . . . . ?
C24 P2 C21A C22A -84.3(2) . . . . ?
C21A P2 C10 C9 -81.10(16) . . . . ?
C21A P2 C10 C11 101.87(17) . . . . ?
C21A P2 C24 C25 -169.48(14) . . . . ?
C21A P2 C24 C26 70.07(17) . . . . ?
C21B P2 C10 C9 -93.2(4) . . . . ?
C21B P2 C10 C11 89.8(4) . . . . ?
C21B P2 C24 C25 -177.0(3) . . . . ?
C21B P2 C24 C26 62.6(4) . . . . ?
